data_7226821
loop_
_publ_author_name
'Hu, JingHan'
'Sun, You'
'Qi, Jing'
'Pei, Peng-Xiang'
'Lin, Qi'
'Zhang, You-Ming'

_publ_section_title
;
 A colorimetric and &#x201C;turn-on&#x201D; fluorimetric chemosensor for
 selective detection of cyanide and its application in food sample
;
_journal_name_full 'RSC Adv.'
_journal_paper_doi 10.1039/C6RA16378E
_journal_year 2016
_chemical_formula_moiety 'C17 H20 N4 O2, H2 O'
_chemical_formula_sum 'C17 H22 N4 O3'
_chemical_formula_weight 330.39
_chemical_name_systematic
;
 ? 
;
_space_group_crystal_system triclinic
_space_group_IT_number 2
_space_group_name_Hall '-P 1'
_space_group_name_H-M_alt 'P -1'
_symmetry_space_group_name_Hall '-P 1'
_symmetry_space_group_name_H-M 'P -1'
_atom_sites_solution_hydrogens geom
_atom_sites_solution_primary direct
_atom_sites_solution_secondary difmap
_audit_creation_date 2016-06-20
_audit_creation_method
;
Olex2 1.2
(compiled 2016.02.19 svn.r3266 for OlexSys, GUI svn.r5155)
;
_audit_update_record
;
2016-06-22 deposited with the CCDC.
2016-09-29 downloaded from the CCDC.
;
_cell_angle_alpha 94.51(2)
_cell_angle_beta 105.05(3)
_cell_angle_gamma 104.130(18)
_cell_formula_units_Z 2
_cell_length_a 7.1776(19)
_cell_length_b 9.8366(15)
_cell_length_c 13.673(6)
_cell_measurement_reflns_used 687
_cell_measurement_temperature 293.16(13)
_cell_measurement_theta_max 22.2330
_cell_measurement_theta_min 3.6830
_cell_volume 893.6(5)
_computing_cell_refinement 'CrysAlisPro 1.171.38.41 (Rigaku OD, 2015)'
_computing_data_collection 'CrysAlisPro 1.171.38.41 (Rigaku OD, 2015)'
_computing_data_reduction 'CrysAlisPro 1.171.38.41 (Rigaku OD, 2015)'
_computing_molecular_graphics 'Olex2 (Dolomanov et al., 2009)'
_computing_publication_material 'Olex2 (Dolomanov et al., 2009)'
_computing_structure_refinement 'ShelXL (Sheldrick, 2015)'
_computing_structure_solution 'ShelXS (Sheldrick, 2008)'
_diffrn_ambient_environment air
_diffrn_ambient_temperature 293.16(13)
_diffrn_detector 'CCD plate'
_diffrn_detector_area_resol_mean 16.0733
_diffrn_detector_type Eos
_diffrn_measured_fraction_theta_full 0.997
_diffrn_measured_fraction_theta_max 0.997
_diffrn_measurement_details
;
List of Runs (angles in degrees, time in seconds):

  1  \w    -33.00  99.00   1.20   12.00    --   22.71  19.00  60.00  110
  2  \w     23.00  61.40   1.20   12.00    --   22.71 -99.00   0.00   32
  3  \w    -13.00  24.20   1.20   12.00    --  -19.35 -99.00-180.00   31
  4  \w     38.00  84.80   1.20   12.00    --   22.71 178.00 -60.00   39
  5  \w    -52.00   2.00   1.20   12.00    --  -19.51 -57.00 120.00   45
  6  \w      4.00  76.00   1.20   12.00    --   22.79  57.00 120.00   60
  7  \w    -35.00  35.80   1.20   12.00    --   22.79 -57.00-120.00   59
;
_diffrn_measurement_device 'four-circle diffractometer'
_diffrn_measurement_device_type 'SuperNova, Dual, Cu at zero, Eos'
_diffrn_measurement_method '\w scans'
_diffrn_orient_matrix_type 'CrysAlisPro convention (1999,Acta A55,543-557)'
_diffrn_orient_matrix_UB_11 -0.0459301000
_diffrn_orient_matrix_UB_12 0.0165316000
_diffrn_orient_matrix_UB_13 0.0377620000
_diffrn_orient_matrix_UB_21 0.0883703000
_diffrn_orient_matrix_UB_22 0.0022010000
_diffrn_orient_matrix_UB_23 0.0391026000
_diffrn_orient_matrix_UB_31 0.0376789000
_diffrn_orient_matrix_UB_32 0.0732799000
_diffrn_orient_matrix_UB_33 -0.0012795000
_diffrn_radiation_monochromator mirror
_diffrn_radiation_probe x-ray
_diffrn_radiation_type MoK\a
_diffrn_radiation_wavelength 0.71073
_diffrn_reflns_av_R_equivalents 0.0000
_diffrn_reflns_av_unetI/netI 0.2205
_diffrn_reflns_limit_h_max 8
_diffrn_reflns_limit_h_min -8
_diffrn_reflns_limit_k_max 12
_diffrn_reflns_limit_k_min -12
_diffrn_reflns_limit_l_max 16
_diffrn_reflns_limit_l_min -16
_diffrn_reflns_number 6373
_diffrn_reflns_theta_full 25.50
_diffrn_reflns_theta_max 26.02
_diffrn_reflns_theta_min 3.52
_diffrn_source 'micro-focus sealed X-ray tube'
_diffrn_source_type 'SuperNova (Mo) X-ray Source'
_exptl_absorpt_coefficient_mu 0.086
_exptl_absorpt_correction_T_max 1.00000
_exptl_absorpt_correction_T_min 0.92334
_exptl_absorpt_correction_type multi-scan
_exptl_absorpt_process_details
;
CrysAlisPro 1.171.38.41 (Rigaku Oxford Diffraction, 2015)
Empirical absorption correction using spherical harmonics,
 implemented in SCALE3 ABSPACK scaling algorithm.
;
_exptl_crystal_colour 'clear light yellow'
_exptl_crystal_colour_lustre clear
_exptl_crystal_colour_modifier light
_exptl_crystal_colour_primary yellow
_exptl_crystal_density_diffrn 1.228
_exptl_crystal_density_method 'not measured'
_exptl_crystal_description block
_exptl_crystal_F_000 352
_exptl_crystal_size_max 0.21
_exptl_crystal_size_mid 0.15
_exptl_crystal_size_min 0.14
_refine_diff_density_max 0.199
_refine_diff_density_min -0.172
_refine_diff_density_rms 0.040
_refine_ls_extinction_method none
_refine_ls_goodness_of_fit_ref 0.707
_refine_ls_hydrogen_treatment mixed
_refine_ls_matrix_type full
_refine_ls_number_parameters 248
_refine_ls_number_reflns 6373
_refine_ls_number_restraints 24
_refine_ls_restrained_S_all 0.708
_refine_ls_R_factor_all 0.1944
_refine_ls_R_factor_gt 0.0563
_refine_ls_shift/su_max 0.000
_refine_ls_shift/su_mean 0.000
_refine_ls_structure_factor_coef Fsqd
_refine_ls_weighting_details 'calc w=1/[\s^2^(Fo^2^)+(0.0468P)^2^+0.0000P] where P=(Fo^2^+2Fc^2^)/3'
_refine_ls_weighting_scheme calc
_refine_ls_wR_factor_gt 0.1101
_refine_ls_wR_factor_ref 0.1296
_reflns_number_gt 1886
_reflns_number_total 6373
_reflns_threshold_expression >2sigma(I)
_cod_data_source_file c6ra16378e2.cif
_cod_data_source_block sunyou_0612_twin1_hklf4
_cod_database_code 7226821
_olex2_refinement_description
;
1. Twinned data refinement
 Scales: 0.5537(9) 0.4463(9)
2. Fixed Uiso
 At 1.2 times of:
  All C(H) groups, All C(H,H) groups, All N(H) groups
 At 1.5 times of:
  All C(H,H,H) groups, All O(H) groups
3. Uiso/Uaniso restraints and constraints
Uanis(C14') \\sim Ueq, Uanis(C15') \\sim Ueq, Uanis(C16) \\sim Ueq, Uanis(C17)
\\sim Ueq: with sigma of 0.01 and sigma for terminal atoms of 0.02
4. Others
 Fixed Sof: C16(0.5) H16A(0.5) H16B(0.5) C17(0.5) H17A(0.5) H17B(0.5)
 H17C(0.5) C14'(0.5) H14C(0.5) H14D(0.5) C15'(0.5) H15D(0.5) H15E(0.5) H15F(0.5)
5.a Secondary CH2 refined with riding coordinates:
 C14(H14A,H14B), C16(H16A,H16B), C14'(H14C,H14D)
5.b Aromatic/amide H refined with riding coordinates:
 N2(H2A), C1(H1), C2(H2B), C3(H3), C4(H4), C7(H7), C10(H10), C12(H12), C13(H13)
5.c Idealised Me refined as rotating group:
 C15(H15A,H15B,H15C), C17(H17A,H17B,H17C), C15'(H15D,H15E,H15F)
5.d Idealised tetrahedral OH refined as rotating group:
 O2(H2)
;
_olex2_submission_special_instructions 'No special instructions were received'
_oxdiff_exptl_absorpt_empirical_details
;
Empirical correction (ABSPACK) includes:
- Absorption correction using spherical harmonics
- Frame scaling
;
_oxdiff_exptl_absorpt_empirical_full_max 1.527
_oxdiff_exptl_absorpt_empirical_full_min 0.531
_oxdiff_twin_integration_method simultaneous
_oxdiff_twin_items 2
_twin_special_details
;
Component 2 rotated by 179.9721\% 
 around [-0.00 0.98 -0.20] (reciprocal) or [0.32 0.95 0.00] (direct)
;

loop_
_space_group_symop_id
_space_group_symop_operation_xyz
1 'x, y, z'
2 '-x, -y, -z'

loop_
_atom_site_label
_atom_site_type_symbol
_atom_site_fract_x
_atom_site_fract_y
_atom_site_fract_z
_atom_site_U_iso_or_equiv
_atom_site_adp_type
_atom_site_occupancy
_atom_site_calc_flag
_atom_site_disorder_assembly
_atom_site_disorder_group
_atom_site_refinement_flags_posn
_atom_site_refinement_flags_adp
O1 O -0.1102(3) 0.53039(16) 0.87397(14) 0.0676(6) Uani 1 d . . . .
O2 O -0.1051(3) 0.17258(16) 0.70433(15) 0.0651(6) Uani 1 d . . . .
H2 H -0.0707 0.2533 0.7358 0.098 Uiso 1 calc . . GR .
N1 N 0.2601(3) 1.0319(2) 1.0291(2) 0.0598(7) Uani 1 d . . . .
N2 N 0.1991(3) 0.54941(19) 0.85614(15) 0.0532(6) Uani 1 d . . . .
H2A H 0.3203 0.6017 0.8692 0.064 Uiso 1 calc . . R .
N3 N 0.1447(3) 0.41355(19) 0.80282(15) 0.0528(6) Uani 1 d . . . .
N4 N 0.1620(4) -0.1819(2) 0.5858(2) 0.0884(9) Uani 1 d . . . .
C1 C 0.2145(4) 0.8574(2) 0.8875(2) 0.0593(8) Uani 1 d . . . .
H1 H 0.2271 0.8374 0.8223 0.071 Uiso 1 calc . . R .
C2 C 0.2701(4) 0.9952(3) 0.9363(2) 0.0662(9) Uani 1 d . . . .
H2B H 0.3178 1.0671 0.9013 0.079 Uiso 1 calc . . R .
C3 C 0.1918(4) 0.9277(3) 1.0781(2) 0.0610(8) Uani 1 d . . . .
H3 H 0.1865 0.9502 1.1445 0.073 Uiso 1 calc . . R .
C4 C 0.1283(4) 0.7860(2) 1.0330(2) 0.0563(8) Uani 1 d . . . .
H4 H 0.0777 0.7156 1.0683 0.068 Uiso 1 calc . . R .
C5 C 0.1405(4) 0.7508(2) 0.9368(2) 0.0431(7) Uani 1 d . . . .
C6 C 0.0632(5) 0.5997(2) 0.8875(2) 0.0481(7) Uani 1 d . . . .
C7 C 0.2883(4) 0.3675(2) 0.78634(19) 0.0542(8) Uani 1 d . . . .
H7 H 0.4191 0.4258 0.8104 0.065 Uiso 1 calc . . R .
C8 C 0.2520(4) 0.2290(2) 0.73197(18) 0.0419(7) Uani 1 d . . . .
C9 C 0.0600(4) 0.1346(3) 0.69438(18) 0.0458(7) Uani 1 d A . . .
C10 C 0.0299(4) 0.0008(2) 0.64581(18) 0.0507(7) Uani 1 d . . . .
H10 H -0.0997 -0.0593 0.6219 0.061 Uiso 1 calc A . R .
C11 C 0.1894(5) -0.0471(3) 0.6315(2) 0.0580(8) Uani 1 d A . . .
C12 C 0.3841(4) 0.0459(3) 0.6694(2) 0.0665(9) Uani 1 d . . . .
H12 H 0.4942 0.0166 0.6622 0.080 Uiso 1 calc A . R .
C13 C 0.4100(4) 0.1795(3) 0.7168(2) 0.0586(8) Uani 1 d A . . .
H13 H 0.5392 0.2403 0.7401 0.070 Uiso 1 calc . . R .
C14 C -0.0386(5) -0.2793(3) 0.5378(3) 0.0911(11) Uani 1 d A . . .
H14A H -0.0345 -0.3405 0.4797 0.109 Uiso 1 calc . . R .
H14B H -0.1321 -0.2248 0.5126 0.109 Uiso 1 calc . . R .
C15 C -0.1106(5) -0.3672(3) 0.6101(3) 0.1130(13) Uani 1 d . . . .
H15A H -0.2393 -0.4319 0.5752 0.169 Uiso 1 calc A . GR .
H15B H -0.1226 -0.3073 0.6657 0.169 Uiso 1 calc . . GR .
H15C H -0.0170 -0.4198 0.6364 0.169 Uiso 1 calc . . GR .
C16 C 0.3170(18) -0.2256(12) 0.5558(10) 0.081(4) Uani 0.50 d A 1 . U
H16A H 0.4057 -0.1461 0.5382 0.097 Uiso 0.50 calc A 1 R .
H16B H 0.2597 -0.2994 0.4966 0.097 Uiso 0.50 calc A 1 R .
C17 C 0.4378(14) -0.2838(9) 0.6508(7) 0.135(4) Uani 0.50 d A 1 . U
H17A H 0.5459 -0.3123 0.6339 0.202 Uiso 0.50 calc A 1 GR .
H17B H 0.3492 -0.3638 0.6664 0.202 Uiso 0.50 calc A 1 GR .
H17C H 0.4912 -0.2104 0.7092 0.202 Uiso 0.50 calc A 1 GR .
C14' C 0.344(2) -0.2540(12) 0.6038(8) 0.084(4) Uani 0.50 d A 2 . U
H14C H 0.4486 -0.2097 0.6668 0.100 Uiso 0.50 calc A 2 R .
H14D H 0.2982 -0.3549 0.6051 0.100 Uiso 0.50 calc A 2 R .
C15' C 0.4108(14) -0.2275(10) 0.5177(7) 0.114(3) Uani 0.50 d A 2 . U
H15D H 0.2989 -0.2586 0.4569 0.172 Uiso 0.50 calc A 2 GR .
H15E H 0.5081 -0.2781 0.5142 0.172 Uiso 0.50 calc A 2 GR .
H15F H 0.4708 -0.1277 0.5229 0.172 Uiso 0.50 calc A 2 GR .
O3 O 0.6043(4) 0.6796(3) 0.9001(3) 0.1329(14) Uani 1 d . . . .
H3A H 0.688(5) 0.643(3) 0.894(3) 0.138(18) Uiso 1 d . . . .
H3B H 0.641(5) 0.763(4) 0.917(3) 0.153(17) Uiso 1 d . . . .

loop_
_atom_site_aniso_label
_atom_site_aniso_U_11
_atom_site_aniso_U_22
_atom_site_aniso_U_33
_atom_site_aniso_U_23
_atom_site_aniso_U_13
_atom_site_aniso_U_12
O1 0.0479(14) 0.0451(10) 0.1065(16) -0.0066(10) 0.0299(12) 0.0043(10)
O2 0.0440(13) 0.0613(12) 0.0879(15) -0.0066(10) 0.0187(11) 0.0164(11)
N1 0.0538(17) 0.0441(14) 0.0796(19) 0.0040(13) 0.0151(15) 0.0163(12)
N2 0.0477(15) 0.0358(12) 0.0734(16) -0.0040(10) 0.0213(13) 0.0066(12)
N3 0.0523(17) 0.0375(13) 0.0639(16) -0.0051(11) 0.0157(14) 0.0092(12)
N4 0.057(2) 0.0582(16) 0.137(3) -0.0239(16) 0.0173(19) 0.0160(16)
C1 0.068(2) 0.0436(16) 0.069(2) 0.0077(15) 0.0277(18) 0.0113(15)
C2 0.065(2) 0.0439(18) 0.091(3) 0.0151(16) 0.027(2) 0.0108(15)
C3 0.064(2) 0.0612(19) 0.0555(19) 0.0007(16) 0.0180(17) 0.0142(17)
C4 0.063(2) 0.0384(16) 0.064(2) 0.0069(14) 0.0214(17) 0.0060(14)
C5 0.0395(18) 0.0348(15) 0.0548(19) 0.0076(14) 0.0119(15) 0.0115(13)
C6 0.048(2) 0.0378(16) 0.061(2) 0.0103(14) 0.0170(17) 0.0142(16)
C7 0.050(2) 0.0483(18) 0.061(2) 0.0038(14) 0.0149(17) 0.0105(16)
C8 0.0379(18) 0.0379(15) 0.0492(17) 0.0055(13) 0.0139(15) 0.0082(15)
C9 0.036(2) 0.0516(17) 0.0510(19) 0.0055(14) 0.0139(16) 0.0137(16)
C10 0.046(2) 0.0418(16) 0.0614(19) -0.0002(13) 0.0147(16) 0.0096(15)
C11 0.057(2) 0.0457(17) 0.070(2) -0.0024(15) 0.0168(19) 0.0171(18)
C12 0.052(2) 0.0545(18) 0.096(2) -0.0016(16) 0.0250(19) 0.0197(17)
C13 0.0381(19) 0.0532(17) 0.082(2) 0.0018(15) 0.0170(17) 0.0114(16)
C14 0.107(3) 0.065(2) 0.105(3) -0.0096(19) 0.035(3) 0.032(2)
C15 0.106(3) 0.094(2) 0.127(3) 0.018(2) 0.019(3) 0.022(2)
C16 0.079(7) 0.063(5) 0.104(8) -0.006(5) 0.037(6) 0.022(5)
C17 0.105(7) 0.149(7) 0.170(10) 0.056(6) 0.026(6) 0.076(6)
C14' 0.100(7) 0.074(6) 0.073(7) 0.014(5) 0.006(6) 0.035(5)
C15' 0.099(8) 0.126(6) 0.120(8) 0.001(5) 0.037(6) 0.033(6)
O3 0.0481(17) 0.0546(16) 0.272(4) -0.0456(18) 0.0366(19) 0.0023(14)

loop_
_atom_type_symbol
_atom_type_description
_atom_type_scat_dispersion_real
_atom_type_scat_dispersion_imag
_atom_type_scat_source
C C 0.0033 0.0016 'International Tables Vol C Tables 4.2.6.8 and 6.1.1.4'
H H 0.0000 0.0000 'International Tables Vol C Tables 4.2.6.8 and 6.1.1.4'
N N 0.0061 0.0033 'International Tables Vol C Tables 4.2.6.8 and 6.1.1.4'
O O 0.0106 0.0060 'International Tables Vol C Tables 4.2.6.8 and 6.1.1.4'

loop_
_geom_angle_atom_site_label_1
_geom_angle_atom_site_label_2
_geom_angle_atom_site_label_3
_geom_angle
C9 O2 H2 109.5
C2 N1 C3 117.1(2)
N3 N2 H2A 119.9
C6 N2 H2A 119.9
C6 N2 N3 120.1(2)
C7 N3 N2 116.1(2)
C11 N4 C14 122.2(3)
C11 N4 C16 122.3(5)
C11 N4 C14' 121.1(5)
C14 N4 C14' 115.3(5)
C16 N4 C14 113.3(5)
C16 N4 C14' 27.1(6)
C2 C1 H1 120.7
C5 C1 H1 120.7
C5 C1 C2 118.6(3)
N1 C2 C1 124.3(3)
N1 C2 H2B 117.8
C1 C2 H2B 117.8
N1 C3 H3 119.0
N1 C3 C4 121.9(3)
C4 C3 H3 119.0
C3 C4 H4 120.1
C5 C4 C3 119.8(2)
C5 C4 H4 120.1
C1 C5 C6 122.5(2)
C4 C5 C1 118.2(2)
C4 C5 C6 119.2(2)
O1 C6 N2 123.6(2)
O1 C6 C5 122.7(3)
N2 C6 C5 113.7(3)
N3 C7 H7 119.2
N3 C7 C8 121.6(3)
C8 C7 H7 119.2
C9 C8 C7 122.6(3)
C13 C8 C7 120.9(3)
C13 C8 C9 116.4(2)
O2 C9 C8 121.3(2)
O2 C9 C10 117.2(2)
C10 C9 C8 121.6(3)
C9 C10 H10 119.4
C9 C10 C11 121.3(3)
C11 C10 H10 119.4
N4 C11 C10 121.8(3)
N4 C11 C12 120.1(3)
C10 C11 C12 118.1(2)
C11 C12 H12 120.3
C13 C12 C11 119.5(3)
C13 C12 H12 120.3
C8 C13 H13 118.4
C12 C13 C8 123.1(2)
C12 C13 H13 118.4
N4 C14 H14A 109.2
N4 C14 H14B 109.2
N4 C14 C15 112.0(3)
H14A C14 H14B 107.9
C15 C14 H14A 109.2
C15 C14 H14B 109.2
C14 C15 H15A 109.5
C14 C15 H15B 109.5
C14 C15 H15C 109.5
H15A C15 H15B 109.5
H15A C15 H15C 109.5
H15B C15 H15C 109.5
N4 C16 H16A 110.3
N4 C16 H16B 110.3
N4 C16 C17 107.1(9)
H16A C16 H16B 108.5
C17 C16 H16A 110.3
C17 C16 H16B 110.3
N4 C14' H14C 111.5
N4 C14' H14D 111.5
H14C C14' H14D 109.3
C15' C14' N4 101.4(8)
C15' C14' H14C 111.5
C15' C14' H14D 111.5
C14' C15' H15D 109.5
C14' C15' H15E 109.5
C14' C15' H15F 109.5
H15D C15' H15E 109.5
H15D C15' H15F 109.5
H15E C15' H15F 109.5
H3A O3 H3B 116(4)

loop_
_geom_bond_atom_site_label_1
_geom_bond_atom_site_label_2
_geom_bond_distance
O1 C6 1.222(3)
O2 H2 0.8200
O2 C9 1.362(3)
N1 C2 1.317(3)
N1 C3 1.332(3)
N2 H2A 0.8600
N2 N3 1.384(2)
N2 C6 1.342(3)
N3 C7 1.285(3)
N4 C11 1.366(3)
N4 C14 1.469(3)
N4 C16 1.426(12)
N4 C14' 1.609(14)
C1 H1 0.9300
C1 C2 1.377(3)
C1 C5 1.364(3)
C2 H2B 0.9300
C3 H3 0.9300
C3 C4 1.393(3)
C4 H4 0.9300
C4 C5 1.363(3)
C5 C6 1.489(3)
C7 H7 0.9300
C7 C8 1.430(3)
C8 C9 1.399(3)
C8 C13 1.393(3)
C9 C10 1.367(3)
C10 H10 0.9300
C10 C11 1.392(3)
C11 C12 1.408(3)
C12 H12 0.9300
C12 C13 1.366(3)
C13 H13 0.9300
C14 H14A 0.9700
C14 H14B 0.9700
C14 C15 1.475(4)
C15 H15A 0.9600
C15 H15B 0.9600
C15 H15C 0.9600
C16 H16A 0.9700
C16 H16B 0.9700
C16 C17 1.594(14)
C17 H17A 0.9600
C17 H17B 0.9600
C17 H17C 0.9600
C14' H14C 0.9700
C14' H14D 0.9700
C14' C15' 1.401(14)
C15' H15D 0.9600
C15' H15E 0.9600
C15' H15F 0.9600
O3 H3A 0.79(4)
O3 H3B 0.80(3)

loop_
_geom_torsion_atom_site_label_1
_geom_torsion_atom_site_label_2
_geom_torsion_atom_site_label_3
_geom_torsion_atom_site_label_4
_geom_torsion
O2 C9 C10 C11 179.6(2)
N1 C3 C4 C5 1.9(4)
N2 N3 C7 C8 -179.9(2)
N3 N2 C6 O1 1.9(4)
N3 N2 C6 C5 -175.7(2)
N3 C7 C8 C9 -0.7(4)
N3 C7 C8 C13 -178.5(3)
N4 C11 C12 C13 -178.7(3)
C1 C5 C6 O1 -119.0(3)
C1 C5 C6 N2 58.6(3)
C2 N1 C3 C4 -1.7(4)
C2 C1 C5 C4 -1.1(4)
C2 C1 C5 C6 175.6(3)
C3 N1 C2 C1 0.2(4)
C3 C4 C5 C1 -0.4(4)
C3 C4 C5 C6 -177.1(2)
C4 C5 C6 O1 57.6(4)
C4 C5 C6 N2 -124.8(3)
C5 C1 C2 N1 1.2(4)
C6 N2 N3 C7 -172.0(3)
C7 C8 C9 O2 2.6(4)
C7 C8 C9 C10 -177.6(2)
C7 C8 C13 C12 177.0(2)
C8 C9 C10 C11 -0.1(4)
C9 C8 C13 C12 -0.9(4)
C9 C10 C11 N4 178.1(3)
C9 C10 C11 C12 0.5(4)
C10 C11 C12 C13 -1.1(4)
C11 N4 C14 C15 -91.7(3)
C11 N4 C16 C17 90.0(8)
C11 N4 C14' C15' -96.3(8)
C11 C12 C13 C8 1.3(4)
C13 C8 C9 O2 -179.4(2)
C13 C8 C9 C10 0.3(4)
C14 N4 C11 C10 7.4(4)
C14 N4 C11 C12 -175.1(3)
C14 N4 C16 C17 -106.3(7)
C14 N4 C14' C15' 97.0(8)
C16 N4 C11 C10 169.7(7)
C16 N4 C11 C12 -12.8(8)
C16 N4 C14 C15 104.6(6)
C16 N4 C14' C15' 4.9(13)
C14' N4 C11 C10 -158.4(5)
C14' N4 C11 C12 19.1(6)
C14' N4 C14 C15 74.9(5)
C14' N4 C16 C17 -5.9(13)

loop_
_twin_individual_id
_twin_individual_mass_fraction_refined
_oxdiff_twin_reflns_isolated
_oxdiff_twin_reflns_overlapped
_twin_individual_twin_lattice_type
_twin_individual_twin_matrix_11
_twin_individual_twin_matrix_12
_twin_individual_twin_matrix_13
_twin_individual_twin_matrix_21
_twin_individual_twin_matrix_22
_twin_individual_twin_matrix_23
_twin_individual_twin_matrix_31
_twin_individual_twin_matrix_32
_twin_individual_twin_matrix_33
1 0.5537(9) 5542 1792 ref 1.0000 0.0000 0.0000 0.0000 1.0000 0.0000 0.0000 0.0000 1.0000
2 0.4463(9) 5527 1792 nmt -1.0005 -0.0003 0.0001 0.6696 1.0004 0.0010 -0.1391 -0.4128 -1.0004
